data_1534860
loop_
_publ_author_name
'Haas, H.'
'Jansen, M.'

_publ_section_title
;
 Synthese und Charakterisierung von Na5 As O5
;
_journal_name_full 'Zeitschrift fuer Anorganische und Allgemeine Chemie'
_journal_page_first 1013
_journal_page_last 1016
_journal_volume 627
_journal_year 2001
_chemical_formula_sum 'As Na5 O5'
_chemical_name_systematic 'Na5 O (As O4)'
_space_group_IT_number 57
_symmetry_space_group_name_Hall '-P 2c 2b'
_symmetry_space_group_name_H-M 'P b c m'
_cell_angle_alpha 90
_cell_angle_beta 90
_cell_angle_gamma 90
_cell_formula_units_Z 4
_cell_length_a 5.96394
_cell_length_b 16.43335
_cell_length_c 6.42132
_cell_volume 629.338
_citation_journal_id_ASTM ZAACAB
_cod_data_source_file Haas_ZAACAB_2001_119.cif
_cod_data_source_block As1Na5O5
_cod_original_cell_volume 629.3376
_cod_original_formula_sum 'As1 Na5 O5'
_cod_database_code 1534860

loop_
_symmetry_equiv_pos_as_xyz
x,y,z
-x,-y,z+1/2
x,-y+1/2,-z
-x,y+1/2,-z+1/2
-x,-y,-z
x,y,-z-1/2
-x,y-1/2,z
x,-y-1/2,z-1/2

loop_
_atom_site_label
_atom_site_type_symbol
_atom_site_fract_x
_atom_site_fract_y
_atom_site_fract_z
_atom_site_occupancy
_atom_site_U_iso_or_equiv
O2 O-2 0.1125 0.02197 0.25 1 0.0
Na3 Na+1 0.4205 0.75 0 1 0.0
Na4 Na+1 0.4453 0.41152 0.25 1 0.0
Na1 Na+1 0.0859 0.27256 0.25 1 0.0
O3 O-2 0.25 0.82368 0.25 1 0.0
As1 As+5 0.30617 0.09608 0.25 1 0.0
O1 O-2 0.2536 0.15397 0.0379 1 0.0
Na2 Na+1 0.1362 0.91472 0.0076 1 0.0
O4 O-2 0.428 0.56104 0.25 1 0.0
